data_4062283
loop_
_publ_author_name
'Ionkin, Alex S.'
'Marshall, William J.'

_publ_section_title
;
 Synthesis and Unusual Thermal Behavior of (Lithium phosphino/amino)
 Difluorosilanes
;
_journal_issue 20
_journal_name_full Organometallics
_journal_page_first 4136
_journal_page_last 4144
_journal_paper_doi 10.1021/om0304412
_journal_volume 22
_journal_year 2003
_chemical_formula_sum 'C70 H100 F4 Li2 O4 P2 Si4'
_chemical_formula_weight 1269.68
_space_group_IT_number 29
_symmetry_cell_setting orthorhombic
_symmetry_space_group_name_Hall 'P 2c -2ac'
_symmetry_space_group_name_H-M 'P c a 21'
_cell_angle_alpha 90.00
_cell_angle_beta 90.00
_cell_angle_gamma 90.00
_cell_formula_units_Z 4
_cell_length_a 20.973(4)
_cell_length_b 12.496(3)
_cell_length_c 27.890(6)
_cell_measurement_temperature 293(2)
_cell_volume 7309(3)
_diffrn_ambient_temperature 293(2)
_exptl_crystal_density_diffrn 1.154
_cod_depositor_comments
;
The following automatic conversions were performed:
'_symmetry_cell_setting' value 'Orthorhombic' changed to 'orthorhombic'
according to '/home/saulius/struct/CIF-dictionaries/cif_core.dic'
dictionary named 'cif_core.dic' version 2.4.1 from 2010-06-29.

Automatic conversion script
Id: cif_fix_enum 1527 2010-12-29 10:47:43Z saulius 
;
_cod_database_code 4062283

loop_
_symmetry_equiv_pos_as_xyz
'x, y, z'
'-x+1/2, y, z+1/2'
'x+1/2, -y, z'
'-x, -y, z+1/2'

loop_
_atom_site_label
_atom_site_type_symbol
_atom_site_fract_x
_atom_site_fract_y
_atom_site_fract_z
_atom_site_U_iso_or_equiv
_atom_site_adp_type
_atom_site_occupancy
_atom_site_symmetry_multiplicity
_atom_site_calc_flag
_atom_site_refinement_flags
_atom_site_disorder_assembly
_atom_site_disorder_group
P1_1 P 0.34674(9) 0.85000(18) 0.16245(7) 0.0347(5) Uani 1 1 d . . .
Si1_1 Si 0.27718(8) 0.77979(15) 0.11559(7) 0.0259(4) Uani 1 1 d . . .
Si2_1 Si 0.38545(11) 0.9730(2) 0.11227(10) 0.0318(5) Uani 1 1 d . . .
F1_1 F 0.3035(2) 0.6791(3) 0.08596(16) 0.0450(12) Uani 1 1 d . . .
F2_1 F 0.25432(19) 0.8531(3) 0.07235(14) 0.0357(10) Uani 1 1 d . . .
O1_1 O 0.4686(2) 0.6152(4) 0.11373(19) 0.0397(13) Uani 1 1 d . . .
O2_1 O 0.4800(2) 0.7051(4) 0.21357(19) 0.0395(13) Uani 1 1 d . . .
C1_1 C 0.4105(4) 0.9208(7) 0.0529(3) 0.051(2) Uani 1 1 d . . .
H1A_1 H 0.4241 0.9792 0.0330 0.077 Uiso 1 1 calc R . .
H1B_1 H 0.3753 0.8848 0.0380 0.077 Uiso 1 1 calc R . .
H1C_1 H 0.4452 0.8714 0.0570 0.077 Uiso 1 1 calc R . .
C2_1 C 0.3276(4) 1.0841(7) 0.1014(4) 0.061(3) Uani 1 1 d . . .
H2A_1 H 0.3460 1.1350 0.0797 0.092 Uiso 1 1 calc R . .
H2B_1 H 0.3178 1.1187 0.1313 0.092 Uiso 1 1 calc R . .
H2C_1 H 0.2892 1.0555 0.0877 0.092 Uiso 1 1 calc R . .
C3_1 C 0.4571(4) 1.0300(9) 0.1406(3) 0.048(2) Uani 1 1 d . . .
H3A_1 H 0.4750 1.0838 0.1200 0.071 Uiso 1 1 calc R . .
H3B_1 H 0.4879 0.9744 0.1457 0.071 Uiso 1 1 calc R . .
H3C_1 H 0.4458 1.0616 0.1708 0.071 Uiso 1 1 calc R . .
C4_1 C 0.4492(4) 0.5932(8) 0.0652(3) 0.053(2) Uani 1 1 d . . .
H4A_1 H 0.4665 0.6461 0.0434 0.063 Uiso 1 1 calc R . .
H4B_1 H 0.4031 0.5935 0.0626 0.063 Uiso 1 1 calc R . .
C5_1 C 0.4749(5) 0.4863(8) 0.0545(5) 0.050(3) Uani 1 1 d . . .
H5A_1 H 0.4812 0.4769 0.0203 0.060 Uiso 1 1 calc R . .
H5B_1 H 0.4467 0.4306 0.0662 0.060 Uiso 1 1 calc R . .
C6_1 C 0.5388(6) 0.4850(9) 0.0814(5) 0.058(4) Uani 1 1 d . . .
H6A_1 H 0.5510 0.4129 0.0904 0.070 Uiso 1 1 calc R . .
H6B_1 H 0.5726 0.5171 0.0624 0.070 Uiso 1 1 calc R . .
C7_1 C 0.5230(4) 0.5523(6) 0.1247(3) 0.0382(19) Uani 1 1 d . . .
H7A_1 H 0.5141 0.5065 0.1520 0.046 Uiso 1 1 calc R . .
H7B_1 H 0.5587 0.5982 0.1327 0.046 Uiso 1 1 calc R . .
C8_1 C 0.4621(4) 0.7304(7) 0.2623(3) 0.045(2) Uani 1 1 d . . .
H8A_1 H 0.4560 0.6654 0.2807 0.054 Uiso 1 1 calc R . .
H8B_1 H 0.4226 0.7710 0.2628 0.054 Uiso 1 1 calc R . .
C9_1 C 0.5150(4) 0.7949(7) 0.2828(3) 0.042(2) Uani 1 1 d . . .
H9A_1 H 0.4995 0.8442 0.3071 0.050 Uiso 1 1 calc R . .
H9B_1 H 0.5475 0.7494 0.2968 0.050 Uiso 1 1 calc R . .
C10_1 C 0.5396(5) 0.8531(7) 0.2404(3) 0.056(3) Uani 1 1 d . . .
H10A_1 H 0.5831 0.8768 0.2454 0.068 Uiso 1 1 calc R . .
H10B_1 H 0.5132 0.9146 0.2329 0.068 Uiso 1 1 calc R . .
C11_1 C 0.5361(4) 0.7691(8) 0.2008(3) 0.061(3) Uani 1 1 d . . .
H11A_1 H 0.5307 0.8024 0.1696 0.074 Uiso 1 1 calc R . .
H11B_1 H 0.5743 0.7254 0.2003 0.074 Uiso 1 1 calc R . .
C12_1 C 0.2031(3) 0.7269(5) 0.1461(2) 0.0242(15) Uani 1 1 d . . .
C13_1 C 0.2043(3) 0.6282(5) 0.1701(2) 0.0230(15) Uani 1 1 d . . .
C14_1 C 0.1516(3) 0.5948(6) 0.1969(3) 0.0315(17) Uani 1 1 d . . .
H14A_1 H 0.1536 0.5302 0.2133 0.038 Uiso 1 1 calc R . .
C15_1 C 0.0977(3) 0.6539(6) 0.1996(3) 0.0338(18) Uani 1 1 d . . .
H15A_1 H 0.0630 0.6293 0.2173 0.041 Uiso 1 1 calc R . .
C16_1 C 0.0942(3) 0.7520(6) 0.1757(3) 0.0317(17) Uani 1 1 d . . .
H16A_1 H 0.0570 0.7925 0.1773 0.038 Uiso 1 1 calc R . .
C17_1 C 0.1463(3) 0.7894(6) 0.1494(2) 0.0280(16) Uani 1 1 d . . .
C18_1 C 0.2618(3) 0.5560(5) 0.1710(3) 0.0241(16) Uani 1 1 d . . .
C19_1 C 0.3038(3) 0.5621(6) 0.2098(3) 0.0287(17) Uani 1 1 d . . .
C20_1 C 0.3575(5) 0.4930(6) 0.2116(5) 0.030(3) Uani 1 1 d . . .
H20A_1 H 0.3871 0.4989 0.2363 0.036 Uiso 1 1 calc R . .
C21_1 C 0.3653(3) 0.4169(7) 0.1761(3) 0.039(2) Uani 1 1 d . . .
C22_1 C 0.3224(4) 0.4109(6) 0.1386(3) 0.0351(18) Uani 1 1 d . . .
H22A_1 H 0.3279 0.3589 0.1151 0.042 Uiso 1 1 calc R . .
C23_1 C 0.2715(5) 0.4805(7) 0.1353(4) 0.028(2) Uani 1 1 d . . .
C24_1 C 0.2928(4) 0.6401(6) 0.2499(3) 0.039(2) Uani 1 1 d . . .
H24A_1 H 0.2924 0.7116 0.2373 0.058 Uiso 1 1 calc R . .
H24B_1 H 0.3263 0.6334 0.2731 0.058 Uiso 1 1 calc R . .
H24C_1 H 0.2525 0.6251 0.2649 0.058 Uiso 1 1 calc R . .
C25_1 C 0.4198(4) 0.3371(8) 0.1797(4) 0.054(3) Uani 1 1 d . . .
H25A_1 H 0.4030 0.2656 0.1797 0.081 Uiso 1 1 calc R . .
H25B_1 H 0.4429 0.3492 0.2090 0.081 Uiso 1 1 calc R . .
H25C_1 H 0.4480 0.3461 0.1529 0.081 Uiso 1 1 calc R . .
C26_1 C 0.2247(4) 0.4715(7) 0.0941(3) 0.039(2) Uani 1 1 d . . .
H26A_1 H 0.1820 0.4725 0.1064 0.058 Uiso 1 1 calc R . .
H26B_1 H 0.2319 0.4056 0.0773 0.058 Uiso 1 1 calc R . .
H26C_1 H 0.2307 0.5306 0.0726 0.058 Uiso 1 1 calc R . .
C27_1 C 0.1402(4) 0.8995(7) 0.1262(4) 0.024(2) Uani 1 1 d . . .
C28_1 C 0.1573(5) 0.9872(7) 0.1517(5) 0.031(3) Uani 1 1 d . . .
C29_1 C 0.1466(4) 1.0885(8) 0.1307(4) 0.030(2) Uani 1 1 d . . .
H29A_1 H 0.1587 1.1495 0.1475 0.036 Uiso 1 1 calc R . .
C30_1 C 0.1190(4) 1.1004(8) 0.0862(4) 0.029(2) Uani 1 1 d . . .
C31_1 C 0.1015(5) 1.0074(6) 0.0619(5) 0.029(3) Uani 1 1 d . . .
H31A_1 H 0.0812 1.0126 0.0324 0.035 Uiso 1 1 calc R . .
C32_1 C 0.1141(4) 0.9054(7) 0.0815(4) 0.028(2) Uani 1 1 d . . .
C33_1 C 0.1842(6) 0.9828(7) 0.2008(5) 0.045(3) Uani 1 1 d . . .
H33A_1 H 0.2269 0.9555 0.1995 0.068 Uiso 1 1 calc R . .
H33B_1 H 0.1584 0.9367 0.2204 0.068 Uiso 1 1 calc R . .
H33C_1 H 0.1846 1.0535 0.2143 0.068 Uiso 1 1 calc R . .
C34_1 C 0.1072(5) 1.2051(7) 0.0622(4) 0.056(3) Uani 1 1 d . . .
H34A_1 H 0.1398 1.2550 0.0714 0.084 Uiso 1 1 calc R . .
H34B_1 H 0.0663 1.2321 0.0717 0.084 Uiso 1 1 calc R . .
H34C_1 H 0.1081 1.1955 0.0281 0.084 Uiso 1 1 calc R . .
C35_1 C 0.0944(5) 0.8103(7) 0.0520(4) 0.046(3) Uani 1 1 d . . .
H35A_1 H 0.1295 0.7613 0.0495 0.069 Uiso 1 1 calc R . .
H35B_1 H 0.0821 0.8337 0.0205 0.069 Uiso 1 1 calc R . .
H35C_1 H 0.0590 0.7752 0.0671 0.069 Uiso 1 1 calc R . .
Li1_1 Li 0.4197(8) 0.6859(16) 0.1629(8) 0.063(5) Uani 1 1 d . . .
P41_2 P 0.39966(9) 0.34534(17) 0.36342(8) 0.0335(5) Uani 1 1 d . . .
Si41_2 Si 0.47179(8) 0.28137(15) 0.41024(7) 0.0252(4) Uani 1 1 d . . .
Si42_2 Si 0.36070(11) 0.4711(2) 0.41156(9) 0.0340(5) Uani 1 1 d . . .
F41_2 F 0.4482(2) 0.1835(3) 0.44345(15) 0.0397(11) Uani 1 1 d . . .
F42_2 F 0.49500(18) 0.3618(3) 0.45110(14) 0.0348(10) Uani 1 1 d . . .
O41_2 O 0.2780(2) 0.1159(4) 0.41072(19) 0.0427(14) Uani 1 1 d . . .
O42_2 O 0.2638(2) 0.2060(4) 0.31070(19) 0.0386(13) Uani 1 1 d . . .
C41_2 C 0.2878(4) 0.5273(8) 0.3812(4) 0.050(3) Uani 1 1 d . . .
H41A_2 H 0.2731 0.5889 0.3985 0.076 Uiso 1 1 calc R . .
H41B_2 H 0.2549 0.4740 0.3806 0.076 Uiso 1 1 calc R . .
H41C_2 H 0.2983 0.5477 0.3490 0.076 Uiso 1 1 calc R . .
C42_2 C 0.3353(5) 0.4244(7) 0.4717(3) 0.053(2) Uani 1 1 d . . .
H42A_2 H 0.3176 0.4832 0.4893 0.080 Uiso 1 1 calc R . .
H42B_2 H 0.3715 0.3964 0.4887 0.080 Uiso 1 1 calc R . .
H42C_2 H 0.3037 0.3693 0.4682 0.080 Uiso 1 1 calc R . .
C43_2 C 0.4168(4) 0.5862(7) 0.4199(4) 0.065(3) Uani 1 1 d . . .
H43A_2 H 0.3978 0.6381 0.4408 0.098 Uiso 1 1 calc R . .
H43B_2 H 0.4254 0.6187 0.3894 0.098 Uiso 1 1 calc R . .
H43C_2 H 0.4559 0.5609 0.4337 0.098 Uiso 1 1 calc R . .
C44_2 C 0.3012(5) 0.0912(8) 0.4583(3) 0.058(3) Uani 1 1 d . . .
H44A_2 H 0.2903 0.1477 0.4807 0.069 Uiso 1 1 calc R . .
H44B_2 H 0.3471 0.0815 0.4582 0.069 Uiso 1 1 calc R . .
C45_2 C 0.2678(7) -0.0109(11) 0.4710(6) 0.094(6) Uani 1 1 d . . .
H45A_2 H 0.2928 -0.0722 0.4609 0.113 Uiso 1 1 calc R . .
H45B_2 H 0.2610 -0.0154 0.5053 0.113 Uiso 1 1 calc R . .
C46_2 C 0.2094(6) -0.0082(7) 0.4467(6) 0.055(4) Uani 1 1 d . . .
H46A_2 H 0.1768 0.0248 0.4664 0.066 Uiso 1 1 calc R . .
H46B_2 H 0.1957 -0.0800 0.4383 0.066 Uiso 1 1 calc R . .
C47_2 C 0.2207(4) 0.0561(8) 0.4029(3) 0.049(2) Uani 1 1 d . . .
H47A_2 H 0.2255 0.0096 0.3752 0.059 Uiso 1 1 calc R . .
H47B_2 H 0.1852 0.1040 0.3972 0.059 Uiso 1 1 calc R . .
C48_2 C 0.2081(4) 0.2673(7) 0.3219(3) 0.053(2) Uani 1 1 d . . .
H48A_2 H 0.2127 0.3003 0.3532 0.064 Uiso 1 1 calc R . .
H48B_2 H 0.1709 0.2214 0.3224 0.064 Uiso 1 1 calc R . .
C49_2 C 0.2007(5) 0.3522(7) 0.2838(3) 0.059(3) Uani 1 1 d . . .
H49A_2 H 0.2245 0.4164 0.2917 0.071 Uiso 1 1 calc R . .
H49B_2 H 0.1563 0.3705 0.2786 0.071 Uiso 1 1 calc R . .
C50_2 C 0.2292(4) 0.2939(7) 0.2407(3) 0.042(2) Uani 1 1 d . . .
H50A_2 H 0.1981 0.2471 0.2259 0.050 Uiso 1 1 calc R . .
H50B_2 H 0.2447 0.3443 0.2170 0.050 Uiso 1 1 calc R . .
C51_2 C 0.2832(4) 0.2309(7) 0.2620(3) 0.044(2) Uani 1 1 d . . .
H51A_2 H 0.2904 0.1658 0.2438 0.052 Uiso 1 1 calc R . .
H51B_2 H 0.3221 0.2728 0.2619 0.052 Uiso 1 1 calc R . .
C52_2 C 0.5450(3) 0.2319(5) 0.3778(2) 0.0231(15) Uani 1 1 d . . .
C53_2 C 0.6009(3) 0.2923(6) 0.3735(2) 0.0254(16) Uani 1 1 d . . .
C54_2 C 0.6518(4) 0.2565(6) 0.3460(3) 0.0370(19) Uani 1 1 d . . .
H54A_2 H 0.6879 0.2991 0.3430 0.044 Uiso 1 1 calc R . .
C55_2 C 0.6496(3) 0.1588(7) 0.3231(3) 0.0376(19) Uani 1 1 d . . .
H55A_2 H 0.6840 0.1352 0.3049 0.045 Uiso 1 1 calc R . .
C56_2 C 0.5956(3) 0.0965(7) 0.3276(3) 0.0358(18) Uani 1 1 d . . .
H56A_2 H 0.5943 0.0298 0.3129 0.043 Uiso 1 1 calc R . .
C57_2 C 0.5432(3) 0.1312(6) 0.3538(3) 0.0262(16) Uani 1 1 d . . .
C58_2 C 0.6096(4) 0.3990(7) 0.3983(4) 0.025(2) Uani 1 1 d . . .
C59_2 C 0.5898(5) 0.4953(5) 0.3753(5) 0.029(3) Uani 1 1 d . . .
C60_2 C 0.5987(5) 0.5927(9) 0.3992(5) 0.043(3) Uani 1 1 d . . .
H60A_2 H 0.5856 0.6560 0.3847 0.051 Uiso 1 1 calc R . .
C61_2 C 0.6269(5) 0.5962(8) 0.4445(4) 0.041(3) Uani 1 1 d . . .
C62_2 C 0.6460(6) 0.5031(6) 0.4645(6) 0.039(4) Uani 1 1 d . . .
H62A_2 H 0.6651 0.5058 0.4945 0.047 Uiso 1 1 calc R . .
C63_2 C 0.6390(4) 0.4056(7) 0.4434(4) 0.029(2) Uani 1 1 d . . .
C64_2 C 0.5581(5) 0.4910(7) 0.3257(5) 0.044(3) Uani 1 1 d . . .
H64A_2 H 0.5883 0.4660 0.3024 0.067 Uiso 1 1 calc R . .
H64B_2 H 0.5436 0.5612 0.3169 0.067 Uiso 1 1 calc R . .
H64C_2 H 0.5223 0.4430 0.3267 0.067 Uiso 1 1 calc R . .
C65_2 C 0.6364(6) 0.7048(8) 0.4679(5) 0.077(4) Uani 1 1 d . . .
H65A_2 H 0.6348 0.6970 0.5021 0.116 Uiso 1 1 calc R . .
H65B_2 H 0.6032 0.7526 0.4577 0.116 Uiso 1 1 calc R . .
H65C_2 H 0.6770 0.7334 0.4587 0.116 Uiso 1 1 calc R . .
C66_2 C 0.6627(5) 0.3020(8) 0.4661(4) 0.044(2) Uani 1 1 d . . .
H66A_2 H 0.6814 0.3174 0.4967 0.066 Uiso 1 1 calc R . .
H66B_2 H 0.6941 0.2698 0.4456 0.066 Uiso 1 1 calc R . .
H66C_2 H 0.6276 0.2537 0.4702 0.066 Uiso 1 1 calc R . .
C67_2 C 0.4853(3) 0.0591(5) 0.3545(3) 0.0234(15) Uani 1 1 d . . .
C68_2 C 0.4422(3) 0.0653(6) 0.3157(2) 0.0269(16) Uani 1 1 d . . .
C69_2 C 0.3935(5) -0.0043(6) 0.3156(5) 0.035(3) Uani 1 1 d . . .
H69A_2 H 0.3654 -0.0008 0.2899 0.042 Uiso 1 1 calc R . .
C70_2 C 0.3812(3) -0.0814(6) 0.3504(3) 0.0342(19) Uani 1 1 d . . .
C71_2 C 0.4246(4) -0.0862(6) 0.3877(3) 0.0360(19) Uani 1 1 d . . .
H71A_2 H 0.4184 -0.1362 0.4120 0.043 Uiso 1 1 calc R . .
C72_2 C 0.4784(5) -0.0167(7) 0.3900(4) 0.027(2) Uani 1 1 d . . .
C73_2 C 0.4539(4) 0.1426(6) 0.2752(3) 0.0380(19) Uani 1 1 d . . .
H73A_2 H 0.4196 0.1379 0.2525 0.057 Uiso 1 1 calc R . .
H73B_2 H 0.4934 0.1251 0.2596 0.057 Uiso 1 1 calc R . .
H73C_2 H 0.4562 0.2141 0.2876 0.057 Uiso 1 1 calc R . .
C74_2 C 0.3268(5) -0.1620(9) 0.3495(5) 0.066(4) Uani 1 1 d . . .
H74A_2 H 0.3008 -0.1528 0.3776 0.099 Uiso 1 1 calc R . .
H74B_2 H 0.3439 -0.2333 0.3491 0.099 Uiso 1 1 calc R . .
H74C_2 H 0.3013 -0.1508 0.3214 0.099 Uiso 1 1 calc R . .
C75_2 C 0.5252(5) -0.0301(8) 0.4304(4) 0.045(2) Uani 1 1 d . . .
H75A_2 H 0.5376 0.0390 0.4422 0.067 Uiso 1 1 calc R . .
H75B_2 H 0.5622 -0.0676 0.4190 0.067 Uiso 1 1 calc R . .
H75C_2 H 0.5057 -0.0703 0.4558 0.067 Uiso 1 1 calc R . .
Li41_2 Li 0.3249(7) 0.1884(12) 0.3625(5) 0.036(3) Uani 1 1 d . . .

loop_
_atom_site_aniso_label
_atom_site_aniso_U_11
_atom_site_aniso_U_22
_atom_site_aniso_U_33
_atom_site_aniso_U_23
_atom_site_aniso_U_13
_atom_site_aniso_U_12
P1_1 0.0259(10) 0.0471(14) 0.0312(11) 0.0076(10) -0.0003(8) -0.0019(9)
Si1_1 0.0225(9) 0.0274(11) 0.0276(10) 0.0056(9) 0.0062(8) 0.0032(8)
Si2_1 0.0251(11) 0.0393(12) 0.0310(13) -0.0002(14) 0.0032(10) -0.0053(12)
F1_1 0.055(3) 0.031(3) 0.050(3) -0.002(2) 0.026(2) 0.002(2)
F2_1 0.032(2) 0.045(3) 0.029(2) 0.018(2) -0.0006(18) 0.001(2)
O1_1 0.035(3) 0.048(3) 0.036(3) -0.010(3) -0.005(3) 0.016(2)
O2_1 0.033(3) 0.044(3) 0.042(3) -0.011(3) 0.004(2) 0.002(3)
C1_1 0.057(6) 0.066(7) 0.031(5) -0.002(4) 0.010(4) -0.021(5)
C2_1 0.065(6) 0.029(5) 0.090(8) 0.013(5) 0.008(6) 0.003(4)
C3_1 0.040(5) 0.074(6) 0.028(5) 0.002(5) -0.002(4) -0.011(6)
C4_1 0.046(5) 0.065(7) 0.047(5) -0.007(5) -0.006(4) 0.025(5)
C5_1 0.042(6) 0.055(7) 0.054(8) -0.004(5) 0.002(5) -0.006(4)
C6_1 0.066(9) 0.062(7) 0.046(8) -0.016(5) -0.013(7) 0.022(5)
C7_1 0.034(4) 0.030(5) 0.050(5) -0.004(4) -0.003(4) 0.007(3)
C8_1 0.039(5) 0.057(6) 0.039(5) -0.003(4) 0.002(4) 0.000(4)
C9_1 0.038(5) 0.047(5) 0.041(5) -0.005(4) -0.004(4) 0.005(4)
C10_1 0.063(6) 0.053(6) 0.053(6) -0.016(5) 0.012(5) -0.021(5)
C11_1 0.052(6) 0.079(7) 0.053(6) -0.031(5) 0.013(5) -0.028(5)
C12_1 0.024(4) 0.023(4) 0.025(4) 0.000(3) 0.000(3) 0.001(3)
C13_1 0.024(3) 0.025(4) 0.020(3) 0.002(3) 0.001(3) 0.002(3)
C14_1 0.027(4) 0.029(4) 0.039(4) 0.015(3) 0.002(3) -0.004(3)
C15_1 0.020(4) 0.036(5) 0.045(5) 0.012(4) 0.010(3) -0.002(3)
C16_1 0.018(3) 0.040(5) 0.037(4) 0.008(3) 0.008(3) 0.004(3)
C17_1 0.028(4) 0.027(4) 0.029(4) 0.000(3) 0.002(3) 0.004(3)
C18_1 0.022(3) 0.025(4) 0.025(4) 0.002(3) 0.004(3) -0.002(3)
C19_1 0.028(4) 0.029(4) 0.029(4) 0.010(3) -0.003(3) -0.004(3)
C20_1 0.020(5) 0.032(7) 0.037(7) 0.014(3) -0.003(5) 0.002(3)
C21_1 0.027(4) 0.036(5) 0.054(5) 0.018(4) 0.007(4) 0.001(3)
C22_1 0.041(5) 0.029(4) 0.035(4) -0.001(3) 0.009(4) 0.005(4)
C23_1 0.030(5) 0.021(4) 0.033(6) 0.002(4) -0.005(4) 0.002(4)
C24_1 0.047(5) 0.039(5) 0.031(4) 0.004(4) -0.014(4) -0.009(4)
C25_1 0.026(4) 0.039(6) 0.096(9) 0.012(6) 0.011(5) 0.006(4)
C26_1 0.038(5) 0.046(5) 0.032(5) -0.013(5) -0.006(4) -0.005(5)
C27_1 0.025(4) 0.016(5) 0.032(5) 0.006(4) 0.009(4) 0.006(3)
C28_1 0.020(5) 0.041(6) 0.032(7) -0.003(4) 0.007(4) 0.008(3)
C29_1 0.025(4) 0.030(6) 0.035(5) -0.008(4) 0.009(4) 0.006(4)
C30_1 0.037(5) 0.024(5) 0.026(5) 0.007(4) 0.015(4) 0.006(4)
C31_1 0.030(6) 0.026(7) 0.031(7) 0.006(3) 0.001(5) 0.004(3)
C32_1 0.030(4) 0.024(5) 0.029(5) 0.002(4) 0.006(4) 0.000(4)
C33_1 0.047(7) 0.039(5) 0.050(8) -0.015(5) -0.012(5) 0.009(4)
C34_1 0.089(8) 0.024(5) 0.055(6) 0.008(5) 0.017(6) 0.021(5)
C35_1 0.072(7) 0.024(5) 0.042(5) 0.006(4) -0.015(5) -0.001(4)
Li1_1 0.034(8) 0.073(12) 0.082(13) -0.050(11) -0.001(9) 0.007(8)
P41_2 0.0254(9) 0.0436(13) 0.0316(10) -0.0073(10) -0.0018(8) 0.0022(9)
Si41_2 0.0235(10) 0.0264(11) 0.0257(10) -0.0027(9) 0.0016(8) -0.0030(8)
Si42_2 0.0319(12) 0.0409(12) 0.0291(13) 0.0029(15) 0.0019(10) 0.0065(13)
F41_2 0.046(3) 0.033(3) 0.039(2) 0.004(2) 0.016(2) -0.003(2)
F42_2 0.030(2) 0.043(3) 0.032(2) -0.014(2) -0.0009(18) 0.0017(19)
O41_2 0.039(3) 0.055(4) 0.035(3) 0.016(3) -0.006(3) -0.019(3)
O42_2 0.025(3) 0.051(4) 0.040(3) 0.011(3) -0.003(2) -0.001(2)
C41_2 0.037(5) 0.059(6) 0.055(6) 0.020(5) 0.010(5) 0.024(5)
C42_2 0.068(6) 0.048(6) 0.044(5) 0.000(4) 0.012(5) 0.013(5)
C43_2 0.064(6) 0.041(6) 0.090(8) -0.022(6) -0.008(6) 0.014(5)
C44_2 0.053(6) 0.082(7) 0.038(5) 0.017(5) -0.021(4) -0.029(5)
C45_2 0.066(9) 0.156(14) 0.060(10) 0.063(8) -0.015(7) -0.038(8)
C46_2 0.037(7) 0.050(7) 0.078(10) 0.029(5) 0.005(6) -0.013(4)
C47_2 0.036(4) 0.062(7) 0.050(6) 0.004(5) 0.003(4) -0.012(4)
C48_2 0.057(6) 0.059(6) 0.044(5) 0.009(5) 0.010(4) 0.011(5)
C49_2 0.072(7) 0.059(7) 0.046(6) 0.016(5) 0.011(5) 0.013(5)
C50_2 0.035(4) 0.052(6) 0.039(5) 0.013(4) -0.006(4) -0.011(4)
C51_2 0.037(4) 0.062(6) 0.032(5) 0.007(4) -0.001(4) -0.005(4)
C52_2 0.025(4) 0.024(4) 0.020(3) 0.001(3) -0.001(3) -0.001(3)
C53_2 0.024(3) 0.029(4) 0.023(4) 0.002(3) -0.004(3) -0.006(3)
C54_2 0.034(4) 0.044(5) 0.033(4) -0.003(4) -0.003(3) -0.006(4)
C55_2 0.024(4) 0.055(5) 0.034(4) -0.018(4) 0.005(3) -0.002(4)
C56_2 0.031(4) 0.046(5) 0.030(4) -0.009(4) 0.003(3) 0.001(4)
C57_2 0.022(3) 0.028(4) 0.029(4) -0.001(3) -0.004(3) -0.003(3)
C58_2 0.023(4) 0.018(5) 0.034(5) 0.001(4) 0.004(4) -0.003(4)
C59_2 0.024(5) 0.018(6) 0.044(7) 0.005(3) 0.001(5) -0.001(3)
C60_2 0.038(5) 0.023(6) 0.068(8) 0.007(5) 0.012(5) 0.000(4)
C61_2 0.043(5) 0.029(6) 0.050(7) -0.003(5) 0.017(5) -0.009(5)
C62_2 0.037(7) 0.041(9) 0.039(8) -0.009(4) 0.001(6) -0.010(3)
C63_2 0.031(5) 0.019(5) 0.037(6) -0.001(4) -0.001(4) -0.003(4)
C64_2 0.033(5) 0.060(7) 0.040(7) 0.016(4) -0.006(5) -0.001(4)
C65_2 0.089(9) 0.033(6) 0.110(10) -0.027(6) 0.004(8) -0.013(6)
C66_2 0.047(5) 0.048(6) 0.038(5) 0.010(4) 0.003(4) 0.006(4)
C67_2 0.021(3) 0.021(4) 0.028(4) -0.008(3) -0.005(3) -0.002(3)
C68_2 0.022(4) 0.032(4) 0.026(4) -0.008(3) -0.003(3) 0.005(3)
C69_2 0.025(6) 0.041(8) 0.040(8) -0.015(4) -0.018(5) 0.012(3)
C70_2 0.021(4) 0.030(5) 0.051(5) -0.014(4) 0.005(3) 0.000(3)
C71_2 0.038(5) 0.020(4) 0.050(5) -0.001(4) 0.008(4) 0.004(3)
C72_2 0.024(5) 0.031(5) 0.026(5) -0.001(4) 0.001(4) 0.002(4)
C73_2 0.047(5) 0.047(5) 0.021(4) 0.001(4) 0.000(3) 0.011(4)
C74_2 0.032(5) 0.073(8) 0.093(9) -0.048(7) -0.007(5) -0.016(5)
C75_2 0.046(5) 0.050(5) 0.038(5) 0.005(5) -0.003(4) -0.007(5)
Li41_2 0.033(7) 0.041(9) 0.034(7) 0.008(7) -0.015(6) 0.004(6)

loop_
_geom_bond_atom_site_label_1
_geom_bond_atom_site_label_2
_geom_bond_distance
_geom_bond_site_symmetry_2
_geom_bond_publ_flag
P1_1 Si1_1 2.146(3) . ?
P1_1 Si2_1 2.232(3) . ?
P1_1 Li1_1 2.558(19) . ?
Si1_1 F2_1 1.588(4) . ?
Si1_1 F1_1 1.604(5) . ?
Si1_1 C12_1 1.890(7) . ?
Si2_1 C3_1 1.842(9) . ?
Si2_1 C1_1 1.856(9) . ?
Si2_1 C2_1 1.868(9) . ?
O1_1 C7_1 1.418(8) . ?
O1_1 C4_1 1.439(10) . ?
O1_1 Li1_1 1.927(19) . ?
O2_1 C8_1 1.446(9) . ?
O2_1 C11_1 1.466(10) . ?
O2_1 Li1_1 1.91(2) . ?
C4_1 C5_1 1.471(12) . ?
C5_1 C6_1 1.536(16) . ?
C6_1 C7_1 1.509(14) . ?
C8_1 C9_1 1.486(11) . ?
C9_1 C10_1 1.482(12) . ?
C10_1 C11_1 1.525(11) . ?
C12_1 C13_1 1.404(9) . ?
C12_1 C17_1 1.429(9) . ?
C13_1 C14_1 1.397(9) . ?
C13_1 C18_1 1.507(9) . ?
C14_1 C15_1 1.352(10) . ?
C15_1 C16_1 1.396(10) . ?
C16_1 C17_1 1.397(9) . ?
C17_1 C27_1 1.526(11) . ?
C18_1 C23_1 1.388(12) . ?
C18_1 C19_1 1.397(10) . ?
C19_1 C20_1 1.420(11) . ?
C19_1 C24_1 1.500(10) . ?
C20_1 C21_1 1.383(14) . ?
C21_1 C22_1 1.382(11) . ?
C21_1 C25_1 1.521(11) . ?
C22_1 C23_1 1.380(12) . ?
C23_1 C26_1 1.513(13) . ?
C27_1 C28_1 1.355(13) . ?
C27_1 C32_1 1.363(13) . ?
C28_1 C29_1 1.413(13) . ?
C28_1 C33_1 1.482(18) . ?
C29_1 C30_1 1.378(14) . ?
C30_1 C31_1 1.394(13) . ?
C30_1 C34_1 1.490(12) . ?
C31_1 C32_1 1.411(12) . ?
C32_1 C35_1 1.503(13) . ?
P41_2 Si41_2 2.152(3) . ?
P41_2 Si42_2 2.223(3) . ?
P41_2 Li41_2 2.510(15) . ?
Si41_2 F42_2 1.596(4) . ?
Si41_2 F41_2 1.612(4) . ?
Si41_2 C52_2 1.886(7) . ?
Si42_2 C42_2 1.854(9) . ?
Si42_2 C43_2 1.872(9) . ?
Si42_2 C41_2 1.883(9) . ?
O41_2 C47_2 1.431(9) . ?
O41_2 C44_2 1.447(10) . ?
O41_2 Li41_2 1.898(17) . ?
O42_2 C48_2 1.431(9) . ?
O42_2 C51_2 1.453(9) . ?
O42_2 Li41_2 1.943(14) . ?
C44_2 C45_2 1.498(14) . ?
C45_2 C46_2 1.401(18) . ?
C46_2 C47_2 1.481(15) . ?
C48_2 C49_2 1.508(11) . ?
C49_2 C50_2 1.528(12) . ?
C50_2 C51_2 1.500(11) . ?
C52_2 C53_2 1.400(9) . ?
C52_2 C57_2 1.426(9) . ?
C53_2 C54_2 1.389(10) . ?
C53_2 C58_2 1.513(12) . ?
C54_2 C55_2 1.378(10) . ?
C55_2 C56_2 1.380(10) . ?
C56_2 C57_2 1.388(10) . ?
C57_2 C67_2 1.514(9) . ?
C58_2 C63_2 1.402(14) . ?
C58_2 C59_2 1.426(12) . ?
C59_2 C60_2 1.400(14) . ?
C59_2 C64_2 1.537(18) . ?
C60_2 C61_2 1.395(17) . ?
C61_2 C62_2 1.351(14) . ?
C61_2 C65_2 1.520(14) . ?
C62_2 C63_2 1.361(13) . ?
C63_2 C66_2 1.524(13) . ?
C67_2 C72_2 1.377(12) . ?
C67_2 C68_2 1.413(9) . ?
C68_2 C69_2 1.342(11) . ?
C68_2 C73_2 1.506(10) . ?
C69_2 C70_2 1.391(14) . ?
C70_2 C71_2 1.385(11) . ?
C70_2 C74_2 1.523(12) . ?
C71_2 C72_2 1.426(12) . ?
C72_2 C75_2 1.503(13) . ?
